data_7057253
loop_
_publ_author_name
'Han, Fangwai'
'Xu, Ying'
'Zhu, Rongjiao'
'Liu, Guiyan'
'Chen, Chen'
'Wang, Jianhui'

_publ_section_title
;
 Highly active NHC--Pd(ii) complexes for cross coupling of aryl chlorides
 and arylboronic acids: an investigation of the effect of remote bulky
 groups
;
_journal_issue 9
_journal_name_full 'New Journal of Chemistry'
_journal_page_first 7422
_journal_paper_doi 10.1039/C8NJ01047A
_journal_volume 42
_journal_year 2018
_chemical_formula_sum 'C47.2 H36.8 Cl4 N2.4 Pd0.8'
_chemical_formula_weight 864.51
_space_group_crystal_system monoclinic
_space_group_IT_number 4
_space_group_name_Hall 'P 2yb'
_space_group_name_H-M_alt 'P 1 21 1'
_symmetry_space_group_name_Hall 'P 2yb'
_symmetry_space_group_name_H-M 'P 1 21 1'
_atom_sites_solution_hydrogens geom
_audit_creation_method SHELXL-2013
_audit_update_record
;
2018-02-25 deposited with the CCDC.
2018-03-29 downloaded from the CCDC.
;
_cell_angle_alpha 90
_cell_angle_beta 97.4920(10)
_cell_angle_gamma 90
_cell_formula_units_Z 5
_cell_length_a 9.1629(5)
_cell_length_b 31.1003(17)
_cell_length_c 17.7075(9)
_cell_measurement_reflns_used 4740
_cell_measurement_temperature 173(2)
_cell_measurement_theta_max 23.69
_cell_measurement_theta_min 2.28
_cell_volume 5003.0(5)
_computing_cell_refinement 'Bruker SMART'
_computing_data_collection 'Bruker SMART'
_computing_data_reduction 'Bruker SAINT'
_computing_molecular_graphics 'Bruker SHELXTL'
_computing_publication_material 'Bruker SHELXTL'
_computing_structure_refinement 'SHELXL-2013 (Sheldrick, 2013)'
_computing_structure_solution 'Bruker SHELXTL'
_diffrn_ambient_temperature 173(2)
_diffrn_measured_fraction_theta_full 0.999
_diffrn_measured_fraction_theta_max 0.996
_diffrn_measurement_device_type 'CCD area detector'
_diffrn_measurement_method 'phi and omega scans'
_diffrn_radiation_type MoK\a
_diffrn_radiation_wavelength 0.71073
_diffrn_reflns_av_R_equivalents 0.0639
_diffrn_reflns_av_unetI/netI 0.1059
_diffrn_reflns_Laue_measured_fraction_full 0.999
_diffrn_reflns_Laue_measured_fraction_max 0.996
_diffrn_reflns_limit_h_max 12
_diffrn_reflns_limit_h_min -10
_diffrn_reflns_limit_k_max 41
_diffrn_reflns_limit_k_min -33
_diffrn_reflns_limit_l_max 23
_diffrn_reflns_limit_l_min -23
_diffrn_reflns_number 37510
_diffrn_reflns_point_group_measured_fraction_full 1.000
_diffrn_reflns_point_group_measured_fraction_max 0.996
_diffrn_reflns_theta_full 25.242
_diffrn_reflns_theta_max 28.272
_diffrn_reflns_theta_min 1.309
_exptl_absorpt_coefficient_mu 0.681
_exptl_absorpt_correction_type multi-scan
_exptl_absorpt_process_details SADABS
_exptl_crystal_colour YELLOW
_exptl_crystal_density_diffrn 1.435
_exptl_crystal_density_meas ?
_exptl_crystal_description BLOCK
_exptl_crystal_F_000 2208
_exptl_crystal_size_max 0.180
_exptl_crystal_size_mid 0.170
_exptl_crystal_size_min 0.150
_exptl_transmission_factor_max 0.905
_exptl_transmission_factor_min 0.887
_refine_diff_density_max 2.178
_refine_diff_density_min -1.067
_refine_diff_density_rms 0.125
_refine_ls_abs_structure_details
; 
 Refined as an inversion twin. 
;
_refine_ls_abs_structure_Flack 0.59(4)
_refine_ls_extinction_method none
_refine_ls_goodness_of_fit_ref 1.061
_refine_ls_hydrogen_treatment constr
_refine_ls_matrix_type full
_refine_ls_number_parameters 1226
_refine_ls_number_reflns 19535
_refine_ls_number_restraints 13
_refine_ls_restrained_S_all 1.077
_refine_ls_R_factor_all 0.0962
_refine_ls_R_factor_gt 0.0606
_refine_ls_shift/su_max 0.001
_refine_ls_shift/su_mean 0.000
_refine_ls_structure_factor_coef Fsqd
_refine_ls_weighting_details
; 
 w=1/[\s^2^(Fo^2^)+(0.0563P)^2^+5.1824P] 
 where P=(Fo^2^+2Fc^2^)/3 
;
_refine_ls_weighting_scheme calc
_refine_ls_wR_factor_gt 0.1301
_refine_ls_wR_factor_ref 0.1467
_reflns_Friedel_coverage 0.965
_reflns_Friedel_fraction_full 1.000
_reflns_Friedel_fraction_max 0.996
_reflns_number_gt 14341
_reflns_number_total 19535
_reflns_threshold_expression 'I > 2\s(I)'
_cod_data_source_file c8nj01047a2.cif
_cod_data_source_block 5
_cod_depositor_comments
;
The following automatic conversions were performed:

'_exptl_absorpt_correction_type' value 'MULTI-SCAN' changed to
'multi-scan' according to
/home/data/users/saulius/crontab/automatic-downloads/rss-feeds/RSC/lib/dictionaries/cif_core.dic
dictionary named 'cif_core.dic' version 2.4.2 from 2011-04-26.

'_exptl_crystal_density_meas' value 'NONE' was changed to '?' - the
value is perceived as not measured.

Automatic conversion script
Id: cif_fix_values 4973 2017-02-22 13:04:09Z antanas 

 Adding full bibliography for 7057250--7057253.cif.
;
_cod_original_formula_sum 'C47.20 H36.80 Cl4 N2.40 Pd0.80'
_cod_database_code 7057253
_shelx_space_group_comment
; 
The symmetry employed for this shelxl refinement is uniquely defined 
by the following loop, which should always be used as a source of 
symmetry information in preference to the above space-group names. 
They are only intended as comments. 
;
_shelx_estimated_absorpt_t_min 0.887
_shelx_estimated_absorpt_t_max 0.905
_shelxl_version_number 2013-2

loop_
_space_group_symop_operation_xyz
'x, y, z'
'-x, y+1/2, -z'

loop_
_atom_site_label
_atom_site_type_symbol
_atom_site_fract_x
_atom_site_fract_y
_atom_site_fract_z
_atom_site_U_iso_or_equiv
_atom_site_adp_type
_atom_site_occupancy
_atom_site_site_symmetry_order
_atom_site_calc_flag
_atom_site_refinement_flags_posn
_atom_site_refinement_flags_adp
Pd1 Pd 0.57119(7) 0.90792(2) 0.35619(4) 0.01690(16) Uani 1 1 d . .
Pd2 Pd 0.24454(7) 0.66296(2) 0.34949(4) 0.01559(15) Uani 1 1 d . .
Cl1 Cl 0.3807(2) 0.95762(7) 0.33166(15) 0.0224(5) Uani 1 1 d . .
Cl2 Cl 0.7479(2) 0.85445(7) 0.38147(14) 0.0185(5) Uani 1 1 d . .
Cl3 Cl 0.7224(2) 1.06259(7) 0.51693(12) 0.0182(5) Uani 1 1 d . U
Cl4 Cl 0.0627(2) 0.71523(7) 0.33142(13) 0.0157(5) Uani 1 1 d . .
Cl5 Cl 0.4453(2) 0.61696(8) 0.36219(14) 0.0215(5) Uani 1 1 d . .
Cl6 Cl 0.1002(3) 0.50592(7) 0.18467(12) 0.0206(5) Uani 1 1 d . U
Cl7 Cl 0.3757(6) 0.9899(2) 1.0838(4) 0.128(2) Uani 1 1 d . .
Cl8 Cl 0.2840(10) 0.9565(3) 0.9326(5) 0.177(4) Uani 1 1 d . .
Cl9 Cl 0.4547(7) 0.1049(3) 0.2199(4) 0.157(3) Uani 1 1 d . .
Cl10 Cl 0.7051(6) 0.0473(3) 0.2445(3) 0.158(4) Uani 1 1 d . .
N1 N 0.3223(8) 0.8447(2) 0.3481(4) 0.0142(15) Uani 1 1 d . .
N2 N 0.4356(8) 0.8429(2) 0.2495(4) 0.0155(16) Uani 1 1 d . .
N3 N 0.7243(8) 0.9562(3) 0.3956(4) 0.0219(19) Uani 1 1 d . .
N4 N 0.4887(8) 0.7274(3) 0.3628(4) 0.0161(16) Uani 1 1 d . .
N5 N 0.3719(8) 0.7278(2) 0.4605(4) 0.0144(16) Uani 1 1 d . .
N6 N 0.0952(9) 0.6142(3) 0.3091(4) 0.0199(18) Uani 1 1 d . .
C28 C 0.1533(8) 0.8993(3) 0.6358(5) 0.0096(17) Uani 1 1 d . .
C2 C 0.1794(9) 0.8648(3) 0.6977(5) 0.0127(18) Uani 1 1 d . .
C3 C 0.2516(10) 0.8260(3) 0.6898(5) 0.019(2) Uani 1 1 d . .
H3 H 0.2897 0.8198 0.6437 0.022 Uiso 1 1 calc R U
C4 C 0.2682(10) 0.7966(3) 0.7486(5) 0.020(2) Uani 1 1 d . .
H4 H 0.3168 0.7702 0.7412 0.024 Uiso 1 1 calc R U
C5 C 0.2181(10) 0.8037(3) 0.8167(5) 0.0176(19) Uani 1 1 d . .
H5 H 0.2295 0.7826 0.8559 0.021 Uiso 1 1 calc R U
C6 C 0.1494(9) 0.8428(3) 0.8270(5) 0.020(2) Uani 1 1 d . .
H6 H 0.1163 0.8492 0.8745 0.024 Uiso 1 1 calc R U
C7 C 0.1293(9) 0.8725(3) 0.7679(5) 0.0169(19) Uani 1 1 d . .
H7 H 0.0801 0.8988 0.7753 0.020 Uiso 1 1 calc R U
C8 C 0.2532(10) 0.9391(3) 0.6537(5) 0.018(2) Uani 1 1 d . .
C9 C 0.3388(10) 0.9448(3) 0.7249(5) 0.018(2) Uani 1 1 d . .
H9 H 0.3305 0.9247 0.7644 0.021 Uiso 1 1 calc R U
C10 C 0.4352(11) 0.9794(3) 0.7389(6) 0.023(2) Uani 1 1 d . .
H10 H 0.4936 0.9822 0.7871 0.028 Uiso 1 1 calc R U
C11 C 0.4460(11) 1.0095(3) 0.6828(6) 0.023(2) Uani 1 1 d . .
H11 H 0.5123 1.0329 0.6921 0.028 Uiso 1 1 calc R U
C12 C 0.3598(10) 1.0054(3) 0.6127(6) 0.023(2) Uani 1 1 d . .
H12 H 0.3643 1.0267 0.5748 0.027 Uiso 1 1 calc R U
C13 C 0.2666(11) 0.9701(3) 0.5977(6) 0.020(2) Uani 1 1 d . .
H13 H 0.2114 0.9670 0.5487 0.024 Uiso 1 1 calc R U
C14 C -0.0107(8) 0.9113(3) 0.6281(4) 0.0139(17) Uani 1 1 d . .
C15 C -0.0633(10) 0.9534(3) 0.6322(5) 0.0175(19) Uani 1 1 d . .
H15 H 0.0049 0.9764 0.6405 0.021 Uiso 1 1 calc R U
C16 C -0.2124(10) 0.9620(3) 0.6245(5) 0.021(2) Uani 1 1 d . .
H16 H -0.2449 0.9910 0.6259 0.025 Uiso 1 1 calc R U
C17 C -0.3150(10) 0.9292(3) 0.6146(5) 0.018(2) Uani 1 1 d . .
H17 H -0.4174 0.9354 0.6093 0.021 Uiso 1 1 calc R U
C18 C -0.2649(10) 0.8870(3) 0.6126(5) 0.019(2) Uani 1 1 d . .
H18 H -0.3333 0.8639 0.6067 0.023 Uiso 1 1 calc R U
C19 C -0.1163(10) 0.8788(3) 0.6193(5) 0.0151(18) Uani 1 1 d . .
H19 H -0.0844 0.8498 0.6177 0.018 Uiso 1 1 calc R U
C20 C 0.1913(9) 0.8826(3) 0.5585(5) 0.0137(19) Uani 1 1 d . .
C21 C 0.3400(9) 0.8763(3) 0.5503(5) 0.0139(18) Uani 1 1 d . .
H21 H 0.4125 0.8806 0.5931 0.017 Uiso 1 1 calc R U
C22 C 0.3842(9) 0.8640(3) 0.4824(5) 0.018(2) Uani 1 1 d . .
H22 H 0.4858 0.8606 0.4781 0.021 Uiso 1 1 calc R U
C23 C 0.2787(9) 0.8567(3) 0.4198(5) 0.0149(19) Uani 1 1 d . .
C24 C 0.1320(10) 0.8619(3) 0.4263(5) 0.020(2) Uani 1 1 d . .
H24 H 0.0600 0.8567 0.3836 0.024 Uiso 1 1 calc R U
C25 C 0.0887(9) 0.8748(3) 0.4952(5) 0.0162(19) Uani 1 1 d . .
H25 H -0.0131 0.8783 0.4990 0.019 Uiso 1 1 calc R U
C26 C 0.2535(9) 0.8135(3) 0.2998(5) 0.0154(19) Uani 1 1 d . .
H26 H 0.1718 0.7963 0.3088 0.019 Uiso 1 1 calc R U
C27 C 0.3234(10) 0.8121(3) 0.2389(5) 0.019(2) Uani 1 1 d . .
H27 H 0.3015 0.7938 0.1961 0.023 Uiso 1 1 calc R U
C1 C 0.4327(10) 0.8627(3) 0.3169(5) 0.017(2) Uani 1 1 d . .
C29 C 0.5397(9) 0.8525(3) 0.1980(5) 0.0152(18) Uani 1 1 d . .
C30 C 0.5385(11) 0.8925(3) 0.1665(6) 0.022(2) Uani 1 1 d . .
H30 H 0.4683 0.9132 0.1776 0.026 Uiso 1 1 calc R U
C31 C 0.6399(10) 0.9026(3) 0.1182(5) 0.023(2) Uani 1 1 d . .
H31 H 0.6398 0.9307 0.0971 0.027 Uiso 1 1 calc R U
C32 C 0.7434(10) 0.8724(3) 0.0994(5) 0.018(2) Uani 1 1 d . .
C33 C 0.7400(10) 0.8322(3) 0.1317(5) 0.021(2) Uani 1 1 d . .
H33 H 0.8100 0.8112 0.1210 0.025 Uiso 1 1 calc R U
C34 C 0.6359(10) 0.8213(3) 0.1803(5) 0.021(2) Uani 1 1 d . .
H34 H 0.6322 0.7930 0.2004 0.025 Uiso 1 1 calc R U
C35 C 0.8514(9) 0.8871(3) 0.0436(5) 0.0152(19) Uani 1 1 d . .
C36 C 0.9690(10) 0.8530(3) 0.0352(5) 0.020(2) Uani 1 1 d . .
C37 C 0.9271(10) 0.8132(3) 0.0013(5) 0.021(2) Uani 1 1 d . .
H37 H 0.8254 0.8080 -0.0142 0.025 Uiso 1 1 calc R U
C38 C 1.0267(11) 0.7812(3) -0.0105(5) 0.023(2) Uani 1 1 d . .
H38 H 0.9942 0.7545 -0.0326 0.028 Uiso 1 1 calc R U
C39 C 1.1781(11) 0.7895(4) 0.0114(5) 0.027(2) Uani 1 1 d . .
H39 H 1.2490 0.7681 0.0042 0.033 Uiso 1 1 calc R U
C40 C 1.2223(11) 0.8283(4) 0.0429(5) 0.028(2) Uani 1 1 d . .
H40 H 1.3241 0.8337 0.0572 0.034 Uiso 1 1 calc R U
C41 C 1.1201(10) 0.8598(3) 0.0543(5) 0.024(2) Uani 1 1 d . .
H41 H 1.1536 0.8867 0.0756 0.028 Uiso 1 1 calc R U
C42 C 0.7670(9) 0.8922(3) -0.0369(5) 0.0148(18) Uani 1 1 d . .
C43 C 0.6190(10) 0.8811(3) -0.0556(5) 0.021(2) Uani 1 1 d . .
H43 H 0.5627 0.8738 -0.0160 0.025 Uiso 1 1 calc R U
C44 C 0.5509(11) 0.8804(4) -0.1319(5) 0.027(2) Uani 1 1 d . .
H44 H 0.4498 0.8731 -0.1434 0.032 Uiso 1 1 calc R U
C45 C 0.6326(11) 0.8903(3) -0.1893(5) 0.023(2) Uani 1 1 d . .
H45 H 0.5885 0.8888 -0.2408 0.028 Uiso 1 1 calc R U
C46 C 0.7779(10) 0.9025(3) -0.1729(5) 0.022(2) Uani 1 1 d . .
H46 H 0.8319 0.9110 -0.2127 0.027 Uiso 1 1 calc R U
C47 C 0.8441(9) 0.9024(3) -0.0991(5) 0.020(2) Uani 1 1 d . .
H47 H 0.9456 0.9094 -0.0890 0.024 Uiso 1 1 calc R U
C48 C 0.9159(10) 0.9291(3) 0.0765(5) 0.021(2) Uani 1 1 d . .
C49 C 0.9929(11) 0.9308(4) 0.1503(6) 0.025(2) Uani 1 1 d . .
H49 H 1.0090 0.9048 0.1781 0.030 Uiso 1 1 calc R U
C50 C 1.0455(12) 0.9680(4) 0.1842(6) 0.034(3) Uani 1 1 d . .
H50 H 1.0996 0.9672 0.2337 0.041 Uiso 1 1 calc R U
C51 C 1.0207(12) 1.0070(4) 0.1470(6) 0.038(3) Uani 1 1 d . .
H51 H 1.0565 1.0330 0.1707 0.046 Uiso 1 1 calc R U
C52 C 0.9435(11) 1.0073(4) 0.0751(6) 0.034(2) Uani 1 1 d . .
H52 H 0.9247 1.0340 0.0495 0.041 Uiso 1 1 calc R U
C53 C 0.8919(10) 0.9693(3) 0.0389(6) 0.025(2) Uani 1 1 d . .
H53 H 0.8403 0.9704 -0.0112 0.030 Uiso 1 1 calc R U
C54 C 0.6854(12) 0.9888(3) 0.4355(6) 0.028(2) Uani 1 1 d . .
H54 H 0.5871 0.9904 0.4470 0.033 Uiso 1 1 calc R U
C55 C 0.7845(11) 1.0210(4) 0.4614(6) 0.028(2) Uani 1 1 d . .
C56 C 0.9282(12) 1.0183(4) 0.4444(6) 0.033(3) Uani 1 1 d . .
H56 H 0.9988 1.0396 0.4621 0.039 Uiso 1 1 calc R U
C57 C 0.9653(12) 0.9850(4) 0.4025(6) 0.033(3) Uani 1 1 d . .
H57 H 1.0624 0.9829 0.3895 0.039 Uiso 1 1 calc R U
C58 C 0.8635(11) 0.9541(4) 0.3784(6) 0.028(2) Uani 1 1 d . .
H58 H 0.8913 0.9306 0.3490 0.034 Uiso 1 1 calc R U
C59 C 0.6620(9) 0.6699(3) 0.0785(4) 0.018(2) Uani 1 1 d . .
C60 C 0.6309(9) 0.7023(3) 0.0125(5) 0.0162(19) Uani 1 1 d . .
C61 C 0.5595(9) 0.7420(3) 0.0191(5) 0.019(2) Uani 1 1 d . .
H61 H 0.5242 0.7492 0.0656 0.023 Uiso 1 1 calc R U
C62 C 0.5402(10) 0.7705(3) -0.0409(5) 0.019(2) Uani 1 1 d . .
H62 H 0.4914 0.7970 -0.0351 0.023 Uiso 1 1 calc R U
C63 C 0.5902(10) 0.7613(3) -0.1089(5) 0.022(2) Uani 1 1 d . .
H63 H 0.5742 0.7810 -0.1503 0.026 Uiso 1 1 calc R U
C64 C 0.6638(10) 0.7232(3) -0.1164(5) 0.022(2) Uani 1 1 d . .
H64 H 0.7011 0.7168 -0.1627 0.027 Uiso 1 1 calc R U
C65 C 0.6833(9) 0.6945(3) -0.0570(5) 0.0165(19) Uani 1 1 d . .
H65 H 0.7342 0.6684 -0.0634 0.020 Uiso 1 1 calc R U
C66 C 0.5658(9) 0.6292(3) 0.0630(5) 0.0164(19) Uani 1 1 d . .
C67 C 0.5515(11) 0.6017(3) 0.1249(6) 0.025(2) Uani 1 1 d . .
H67 H 0.6034 0.6081 0.1736 0.030 Uiso 1 1 calc R U
C68 C 0.4618(11) 0.5650(3) 0.1156(6) 0.028(2) Uani 1 1 d . .
H68 H 0.4506 0.5472 0.1580 0.034 Uiso 1 1 calc R U
C69 C 0.3904(11) 0.5551(3) 0.0447(6) 0.028(2) Uani 1 1 d . .
H69 H 0.3299 0.5302 0.0382 0.034 Uiso 1 1 calc R U
C70 C 0.4056(11) 0.5808(3) -0.0167(6) 0.026(2) Uani 1 1 d . .
H70 H 0.3578 0.5733 -0.0658 0.031 Uiso 1 1 calc R U
C71 C 0.4926(10) 0.6184(3) -0.0067(5) 0.020(2) Uani 1 1 d . .
H71 H 0.5003 0.6365 -0.0492 0.024 Uiso 1 1 calc R U
C72 C 0.8263(9) 0.6581(3) 0.0837(5) 0.0172(19) Uani 1 1 d . .
C73 C 0.9309(9) 0.6917(3) 0.0921(5) 0.0163(19) Uani 1 1 d . .
H73 H 0.8992 0.7208 0.0940 0.020 Uiso 1 1 calc R U
C74 C 1.0793(10) 0.6823(3) 0.0976(5) 0.022(2) Uani 1 1 d . .
H74 H 1.1500 0.7047 0.1059 0.026 Uiso 1 1 calc R U
C75 C 1.1253(10) 0.6397(3) 0.0911(5) 0.023(2) Uani 1 1 d . .
H75 H 1.2273 0.6333 0.0944 0.028 Uiso 1 1 calc R U
C76 C 1.0249(10) 0.6077(3) 0.0801(5) 0.021(2) Uani 1 1 d . .
H76 H 1.0569 0.5790 0.0736 0.025 Uiso 1 1 calc R U
C77 C 0.8755(10) 0.6162(3) 0.0782(5) 0.020(2) Uani 1 1 d . .
H77 H 0.8068 0.5932 0.0732 0.025 Uiso 1 1 calc R U
C78 C 0.6247(10) 0.6885(3) 0.1544(5) 0.018(2) Uani 1 1 d . .
C79 C 0.7257(10) 0.6969(3) 0.2170(5) 0.0165(19) Uani 1 1 d . .
H79 H 0.8277 0.6935 0.2136 0.020 Uiso 1 1 calc R U
C80 C 0.6805(10) 0.7103(3) 0.2863(5) 0.0158(19) Uani 1 1 d . .
H80 H 0.7510 0.7157 0.3296 0.019 Uiso 1 1 calc R U
C81 C 0.5328(9) 0.7157(3) 0.2903(5) 0.0141(18) Uani 1 1 d . .
C82 C 0.4288(10) 0.7094(3) 0.2287(5) 0.0161(19) Uani 1 1 d . .
H82 H 0.3276 0.7142 0.2325 0.019 Uiso 1 1 calc R U
C83 C 0.4737(10) 0.6959(3) 0.1600(5) 0.019(2) Uani 1 1 d . .
H83 H 0.4024 0.6916 0.1166 0.023 Uiso 1 1 calc R U
C84 C 0.5553(10) 0.7582(3) 0.4121(5) 0.018(2) Uani 1 1 d . .
H84 H 0.6371 0.7757 0.4047 0.021 Uiso 1 1 calc R U
C85 C 0.4815(10) 0.7582(3) 0.4720(5) 0.020(2) Uani 1 1 d . .
H85 H 0.5012 0.7763 0.5155 0.024 Uiso 1 1 calc R U
C86 C 0.3777(9) 0.7084(3) 0.3926(5) 0.0140(19) Uani 1 1 d . .
C87 C 0.2705(10) 0.7165(3) 0.5124(5) 0.0175(19) Uani 1 1 d . .
C88 C 0.1707(10) 0.7468(3) 0.5299(5) 0.019(2) Uani 1 1 d . .
H88 H 0.1697 0.7748 0.5084 0.023 Uiso 1 1 calc R U
C89 C 0.0702(10) 0.7355(3) 0.5802(5) 0.0179(19) Uani 1 1 d . .
H89 H 0.0026 0.7565 0.5933 0.022 Uiso 1 1 calc R U
C90 C 0.0669(10) 0.6947(3) 0.6112(5) 0.017(2) Uani 1 1 d . .
C91 C 0.1673(9) 0.6647(3) 0.5903(5) 0.0203(19) Uani 1 1 d . .
H91 H 0.1665 0.6364 0.6103 0.024 Uiso 1 1 calc R U
C92 C 0.2690(10) 0.6750(3) 0.5408(5) 0.018(2) Uani 1 1 d . .
H92 H 0.3358 0.6540 0.5269 0.022 Uiso 1 1 calc R U
C93 C -0.0369(10) 0.6812(3) 0.6681(5) 0.0154(19) Uani 1 1 d . .
C94 C -0.1104(10) 0.6388(3) 0.6391(5) 0.016(2) Uani 1 1 d . .
C95 C -0.1859(11) 0.6376(3) 0.5647(6) 0.026(2) Uani 1 1 d . .
H95 H -0.1815 0.6620 0.5328 0.031 Uiso 1 1 calc R U
C96 C -0.2667(12) 0.6019(4) 0.5361(6) 0.029(2) Uani 1 1 d . .
H96 H -0.3169 0.6021 0.4856 0.035 Uiso 1 1 calc R U
C97 C -0.2728(11) 0.5664(3) 0.5821(6) 0.029(2) Uani 1 1 d . .
H97 H -0.3309 0.5423 0.5641 0.035 Uiso 1 1 calc R U
C98 C -0.1950(11) 0.5656(3) 0.6542(6) 0.026(2) Uani 1 1 d . .
H98 H -0.1969 0.5406 0.6849 0.031 Uiso 1 1 calc R U
C99 C -0.1129(11) 0.6017(3) 0.6825(5) 0.020(2) Uani 1 1 d . .
H99 H -0.0584 0.6006 0.7319 0.024 Uiso 1 1 calc R U
C100 C 0.0496(10) 0.6770(3) 0.7497(5) 0.017(2) Uani 1 1 d . .
C101 C -0.0280(10) 0.6670(3) 0.8107(5) 0.021(2) Uani 1 1 d . .
H101 H -0.1307 0.6614 0.8012 0.025 Uiso 1 1 calc R U
C102 C 0.0424(10) 0.6654(4) 0.8837(5) 0.025(2) Uani 1 1 d . .
H102 H -0.0117 0.6584 0.9243 0.030 Uiso 1 1 calc R U
C103 C 0.1933(11) 0.6740(3) 0.8992(5) 0.025(2) Uani 1 1 d . .
H103 H 0.2414 0.6739 0.9501 0.030 Uiso 1 1 calc R U
C104 C 0.2700(11) 0.6825(3) 0.8398(6) 0.026(2) Uani 1 1 d . .
H104 H 0.3728 0.6879 0.8494 0.031 Uiso 1 1 calc R U
C105 C 0.1999(10) 0.6834(3) 0.7658(5) 0.020(2) Uani 1 1 d . .
H105 H 0.2559 0.6885 0.7252 0.024 Uiso 1 1 calc R U
C106 C -0.1554(10) 0.7160(3) 0.6775(5) 0.0163(19) Uani 1 1 d . .
C107 C -0.1099(10) 0.7549(3) 0.7127(5) 0.0168(19) Uani 1 1 d . .
H107 H -0.0087 0.7596 0.7301 0.020 Uiso 1 1 calc R U
C108 C -0.2119(10) 0.7862(3) 0.7221(5) 0.021(2) Uani 1 1 d . .
H108 H -0.1788 0.8127 0.7449 0.025 Uiso 1 1 calc R U
C109 C -0.3586(11) 0.7805(3) 0.7001(5) 0.021(2) Uani 1 1 d . .
H109 H -0.4270 0.8028 0.7062 0.026 Uiso 1 1 calc R U
C110 C -0.4046(10) 0.7419(3) 0.6688(5) 0.021(2) Uani 1 1 d . .
H110 H -0.5069 0.7370 0.6550 0.025 Uiso 1 1 calc R U
C111 C -0.3061(10) 0.7096(3) 0.6567(5) 0.019(2) Uani 1 1 d . .
H111 H -0.3411 0.6832 0.6342 0.023 Uiso 1 1 calc R U
C112 C 0.0414(13) 0.5488(3) 0.2424(6) 0.031(3) Uani 1 1 d . .
C113 C 0.1370(11) 0.5812(3) 0.2665(5) 0.023(2) Uani 1 1 d . .
H113 H 0.2342 0.5805 0.2533 0.028 Uiso 1 1 calc R U
C114 C -0.0416(10) 0.6145(3) 0.3272(6) 0.026(2) Uani 1 1 d . .
H114 H -0.0710 0.6376 0.3571 0.031 Uiso 1 1 calc R U
C115 C -0.1422(12) 0.5825(4) 0.3040(6) 0.029(2) Uani 1 1 d . .
H115 H -0.2389 0.5840 0.3178 0.035 Uiso 1 1 calc R U
C116 C -0.1031(12) 0.5484(4) 0.2610(6) 0.035(3) Uani 1 1 d . .
H116 H -0.1702 0.5260 0.2448 0.042 Uiso 1 1 calc R U
C117 C 0.2774(15) 0.9995(6) 0.9914(10) 0.076(5) Uani 1 1 d . .
H11A H 0.1733 1.0061 0.9964 0.091 Uiso 1 1 calc R U
H11B H 0.3199 1.0249 0.9685 0.091 Uiso 1 1 calc R U
C118 C 0.5351(18) 0.0617(8) 0.2695(13) 0.135(10) Uani 1 1 d . .
H11C H 0.4680 0.0367 0.2610 0.162 Uiso 1 1 calc R U
H11D H 0.5470 0.0685 0.3245 0.162 Uiso 1 1 calc R U

loop_
_atom_site_aniso_label
_atom_site_aniso_U_11
_atom_site_aniso_U_22
_atom_site_aniso_U_33
_atom_site_aniso_U_23
_atom_site_aniso_U_13
_atom_site_aniso_U_12
Pd1 0.0150(3) 0.0180(4) 0.0179(3) -0.0005(3) 0.0029(3) -0.0021(3)
Pd2 0.0147(3) 0.0167(4) 0.0157(3) -0.0017(3) 0.0032(3) -0.0005(3)
Cl1 0.0168(11) 0.0123(11) 0.0364(13) -0.0045(10) -0.0029(10) 0.0040(9)
Cl2 0.0079(10) 0.0177(12) 0.0287(12) 0.0017(10) -0.0020(9) -0.0016(8)
Cl3 0.0279(9) 0.0090(8) 0.0177(8) -0.0045(7) 0.0032(7) -0.0031(7)
Cl4 0.0069(10) 0.0124(11) 0.0267(12) -0.0020(9) -0.0020(8) -0.0012(8)
Cl5 0.0168(11) 0.0172(12) 0.0296(12) -0.0014(10) -0.0002(9) 0.0063(9)
Cl6 0.0353(10) 0.0108(9) 0.0171(8) -0.0040(7) 0.0091(8) -0.0031(7)
Cl7 0.089(4) 0.145(5) 0.157(5) 0.085(4) 0.037(4) 0.046(3)
Cl8 0.237(9) 0.127(6) 0.197(8) -0.044(5) 0.143(7) -0.009(6)
Cl9 0.111(4) 0.186(7) 0.193(7) 0.122(6) 0.089(5) 0.051(4)
Cl10 0.078(3) 0.277(9) 0.127(5) 0.130(6) 0.046(3) 0.061(4)
N1 0.016(4) 0.015(4) 0.012(3) -0.002(3) 0.002(3) -0.002(3)
N2 0.012(4) 0.019(4) 0.016(4) 0.000(3) 0.004(3) 0.002(3)
N3 0.018(4) 0.027(5) 0.022(4) 0.002(4) 0.003(3) -0.001(4)
N4 0.014(4) 0.025(5) 0.011(3) -0.002(3) 0.007(3) -0.003(3)
N5 0.014(4) 0.020(4) 0.011(3) -0.003(3) 0.009(3) -0.006(3)
N6 0.024(4) 0.015(4) 0.020(4) 0.004(3) -0.001(3) -0.001(3)
C28 0.007(4) 0.007(4) 0.015(4) -0.003(3) 0.002(3) 0.004(3)
C2 0.009(4) 0.015(5) 0.014(4) -0.002(4) 0.000(3) 0.001(3)
C3 0.019(5) 0.015(5) 0.023(5) 0.002(4) 0.005(4) 0.003(4)
C4 0.020(5) 0.019(5) 0.022(5) 0.002(4) -0.002(4) 0.005(4)
C5 0.020(5) 0.018(5) 0.014(4) 0.008(4) 0.002(4) 0.002(4)
C6 0.013(4) 0.024(5) 0.024(5) 0.003(4) 0.006(4) -0.001(4)
C7 0.015(4) 0.023(5) 0.012(4) -0.005(4) -0.001(3) -0.002(4)
C8 0.018(5) 0.018(5) 0.017(4) 0.001(4) 0.003(4) 0.009(4)
C9 0.022(5) 0.011(5) 0.021(5) 0.001(4) 0.006(4) 0.007(4)
C10 0.024(5) 0.013(5) 0.029(5) -0.004(4) -0.010(4) -0.001(4)
C11 0.024(5) 0.013(5) 0.032(6) -0.006(4) -0.003(4) -0.003(4)
C12 0.018(5) 0.019(5) 0.033(6) 0.010(4) 0.013(4) 0.002(4)
C13 0.018(5) 0.024(6) 0.019(5) 0.004(4) 0.001(4) 0.002(4)
C14 0.007(4) 0.023(5) 0.011(4) 0.000(4) -0.002(3) -0.007(4)
C15 0.019(5) 0.018(5) 0.017(4) 0.000(4) 0.006(4) -0.001(4)
C16 0.018(5) 0.021(5) 0.025(5) 0.000(4) 0.004(4) 0.010(4)
C17 0.013(4) 0.022(5) 0.019(4) 0.000(4) 0.005(4) -0.001(4)
C18 0.013(4) 0.026(6) 0.017(4) 0.000(4) -0.001(4) 0.003(4)
C19 0.019(5) 0.010(4) 0.016(4) 0.000(4) 0.000(4) -0.002(4)
C20 0.010(4) 0.017(5) 0.012(4) 0.005(4) -0.005(3) 0.000(4)
C21 0.010(4) 0.015(5) 0.016(4) -0.001(4) 0.001(3) -0.007(3)
C22 0.011(4) 0.027(5) 0.017(4) 0.005(4) 0.008(4) 0.000(4)
C23 0.014(4) 0.020(5) 0.012(4) 0.001(4) 0.008(3) 0.003(4)
C24 0.016(5) 0.028(6) 0.017(4) 0.002(4) 0.001(4) -0.003(4)
C25 0.009(4) 0.021(5) 0.018(4) 0.002(4) 0.002(4) 0.000(4)
C26 0.013(4) 0.014(5) 0.020(4) 0.002(4) 0.004(4) -0.001(4)
C27 0.021(5) 0.021(5) 0.016(4) -0.005(4) 0.003(4) -0.007(4)
C1 0.014(4) 0.023(5) 0.013(4) 0.000(4) 0.002(4) -0.001(4)
C29 0.013(4) 0.023(5) 0.011(4) -0.003(4) 0.006(3) 0.000(4)
C30 0.021(5) 0.020(5) 0.026(5) 0.004(4) 0.006(4) 0.004(4)
C31 0.030(5) 0.016(5) 0.025(5) 0.003(4) 0.012(4) 0.002(4)
C32 0.010(4) 0.028(6) 0.016(4) -0.002(4) 0.004(4) 0.000(4)
C33 0.021(5) 0.023(5) 0.018(5) 0.004(4) 0.003(4) 0.003(4)
C34 0.024(5) 0.022(5) 0.018(4) 0.000(4) 0.006(4) 0.000(4)
C35 0.014(4) 0.018(5) 0.017(4) -0.001(4) 0.010(4) 0.002(4)
C36 0.021(5) 0.027(6) 0.011(4) 0.007(4) 0.006(4) 0.006(4)
C37 0.014(4) 0.029(6) 0.020(5) 0.004(4) 0.003(4) 0.000(4)
C38 0.026(5) 0.022(5) 0.023(5) 0.008(4) 0.009(4) 0.001(4)
C39 0.028(5) 0.034(6) 0.021(5) 0.005(5) 0.008(4) 0.016(5)
C40 0.018(5) 0.048(7) 0.018(5) 0.001(5) 0.000(4) 0.008(5)
C41 0.022(5) 0.029(6) 0.020(5) -0.002(4) 0.004(4) 0.001(4)
C42 0.018(4) 0.007(4) 0.020(4) 0.000(3) 0.005(4) 0.005(3)
C43 0.017(5) 0.026(5) 0.020(5) 0.006(4) 0.004(4) 0.001(4)
C44 0.024(5) 0.032(6) 0.022(5) 0.007(4) -0.004(4) -0.005(4)
C45 0.023(5) 0.024(5) 0.018(5) 0.003(4) -0.009(4) 0.007(4)
C46 0.018(4) 0.027(6) 0.022(4) 0.005(4) 0.004(4) 0.002(4)
C47 0.009(4) 0.035(6) 0.016(4) 0.002(4) -0.002(3) -0.003(4)
C48 0.021(5) 0.028(6) 0.015(4) -0.001(4) 0.005(4) 0.004(4)
C49 0.027(5) 0.026(6) 0.022(5) 0.000(4) 0.003(4) -0.001(5)
C50 0.036(6) 0.046(7) 0.018(5) -0.007(5) -0.003(4) -0.004(5)
C51 0.042(7) 0.040(7) 0.031(6) -0.017(5) 0.003(5) -0.012(5)
C52 0.035(6) 0.029(6) 0.040(6) 0.002(5) 0.010(5) 0.000(5)
C53 0.023(5) 0.030(6) 0.023(5) 0.000(4) 0.004(4) 0.001(4)
C54 0.033(6) 0.022(6) 0.027(5) 0.000(5) 0.002(5) -0.001(5)
C55 0.028(6) 0.033(6) 0.023(5) -0.005(5) 0.003(4) -0.004(5)
C56 0.033(6) 0.038(7) 0.026(5) 0.001(5) -0.002(5) -0.015(5)
C57 0.028(6) 0.028(6) 0.042(6) 0.007(5) 0.005(5) -0.009(5)
C58 0.024(5) 0.033(6) 0.027(5) -0.006(5) 0.000(4) -0.005(5)
C59 0.018(4) 0.028(6) 0.005(3) 0.004(4) -0.002(3) -0.002(4)
C60 0.007(4) 0.026(5) 0.016(4) 0.002(4) 0.003(3) -0.003(4)
C61 0.012(4) 0.026(5) 0.020(5) 0.004(4) 0.004(4) 0.003(4)
C62 0.019(5) 0.016(5) 0.023(5) 0.004(4) 0.003(4) 0.009(4)
C63 0.016(4) 0.029(6) 0.018(5) 0.010(4) 0.000(4) 0.000(4)
C64 0.021(5) 0.031(6) 0.015(4) 0.004(4) 0.003(4) 0.002(4)
C65 0.017(4) 0.013(5) 0.019(4) 0.002(4) 0.002(4) 0.005(4)
C66 0.012(4) 0.012(5) 0.026(5) -0.003(4) 0.007(4) 0.001(4)
C67 0.029(5) 0.021(5) 0.025(5) 0.004(4) 0.005(4) -0.002(4)
C68 0.027(5) 0.022(5) 0.037(6) 0.010(5) 0.008(5) 0.004(4)
C69 0.025(5) 0.019(5) 0.040(6) -0.002(5) 0.000(5) -0.005(4)
C70 0.025(5) 0.023(5) 0.029(5) -0.005(4) 0.003(4) -0.007(4)
C71 0.018(4) 0.026(5) 0.015(4) 0.002(4) -0.001(4) -0.001(4)
C72 0.022(4) 0.016(5) 0.015(4) 0.003(4) 0.008(4) 0.006(4)
C73 0.013(4) 0.020(5) 0.016(4) 0.001(4) 0.002(4) 0.003(4)
C74 0.021(5) 0.027(6) 0.019(5) 0.005(4) 0.006(4) -0.006(4)
C75 0.016(5) 0.029(6) 0.023(5) 0.008(4) 0.000(4) 0.009(4)
C76 0.027(5) 0.015(5) 0.022(5) -0.001(4) 0.006(4) 0.003(4)
C77 0.017(5) 0.022(5) 0.023(5) 0.001(4) 0.004(4) -0.004(4)
C78 0.015(4) 0.015(5) 0.024(5) -0.005(4) 0.008(4) 0.001(4)
C79 0.014(4) 0.021(5) 0.015(4) 0.002(4) 0.005(4) 0.001(4)
C80 0.018(4) 0.018(5) 0.011(4) -0.003(4) 0.002(4) -0.001(4)
C81 0.016(4) 0.017(5) 0.009(4) -0.004(4) 0.002(3) 0.000(4)
C82 0.015(4) 0.009(4) 0.025(5) -0.001(4) 0.005(4) -0.002(3)
C83 0.019(5) 0.026(5) 0.010(4) -0.001(4) -0.003(4) 0.003(4)
C84 0.015(4) 0.027(5) 0.011(4) -0.005(4) 0.002(4) -0.001(4)
C85 0.029(5) 0.016(5) 0.015(4) -0.001(4) 0.001(4) 0.003(4)
C86 0.008(4) 0.023(5) 0.011(4) 0.004(4) 0.002(3) 0.003(4)
C87 0.021(5) 0.018(5) 0.015(4) 0.003(4) 0.008(4) 0.000(4)
C88 0.029(5) 0.012(5) 0.016(4) 0.005(4) 0.004(4) -0.002(4)
C89 0.020(5) 0.017(5) 0.018(4) -0.001(4) 0.009(4) 0.005(4)
C90 0.019(5) 0.016(5) 0.013(4) 0.000(4) 0.000(4) -0.002(4)
C91 0.029(5) 0.016(5) 0.019(4) -0.002(4) 0.015(4) 0.000(4)
C92 0.025(5) 0.011(5) 0.019(4) -0.007(4) 0.007(4) 0.000(4)
C93 0.014(4) 0.020(5) 0.013(4) 0.000(4) 0.004(4) 0.005(4)
C94 0.016(4) 0.020(5) 0.012(4) -0.003(4) 0.004(4) -0.007(4)
C95 0.034(6) 0.022(6) 0.022(5) -0.005(4) 0.007(5) -0.006(5)
C96 0.034(6) 0.029(6) 0.022(5) -0.010(5) 0.000(4) 0.002(5)
C97 0.030(6) 0.020(5) 0.039(6) -0.010(5) 0.010(5) -0.004(4)
C98 0.034(6) 0.015(5) 0.029(5) -0.001(4) 0.007(5) -0.003(4)
C99 0.022(5) 0.024(5) 0.014(4) 0.001(4) 0.002(4) 0.004(4)
C100 0.018(5) 0.023(5) 0.010(4) 0.000(4) 0.000(4) 0.000(4)
C101 0.019(4) 0.027(6) 0.018(4) 0.003(4) 0.009(4) 0.002(4)
C102 0.027(5) 0.033(6) 0.018(4) 0.006(5) 0.012(4) 0.004(5)
C103 0.028(5) 0.030(6) 0.016(4) -0.003(4) 0.000(4) 0.006(4)
C104 0.018(5) 0.031(6) 0.029(5) 0.000(5) -0.001(4) -0.001(4)
C105 0.015(4) 0.025(5) 0.021(5) 0.002(4) 0.003(4) -0.001(4)
C106 0.016(4) 0.021(5) 0.012(4) 0.001(4) 0.004(4) -0.002(4)
C107 0.013(4) 0.017(5) 0.021(5) 0.000(4) 0.006(4) 0.003(4)
C108 0.025(5) 0.024(5) 0.015(4) -0.001(4) 0.010(4) 0.003(4)
C109 0.026(5) 0.026(6) 0.013(4) 0.001(4) 0.005(4) 0.005(4)
C110 0.014(4) 0.029(6) 0.017(4) 0.007(4) -0.002(4) 0.002(4)
C111 0.021(5) 0.027(6) 0.010(4) 0.002(4) 0.000(4) -0.007(4)
C112 0.055(7) 0.011(5) 0.029(6) -0.002(4) 0.011(5) -0.008(5)
C113 0.029(5) 0.020(5) 0.021(5) 0.001(4) 0.003(4) -0.005(4)
C114 0.017(5) 0.029(6) 0.032(6) 0.009(5) 0.007(4) -0.006(4)
C115 0.025(6) 0.023(6) 0.038(6) 0.002(5) -0.001(5) -0.007(5)
C116 0.040(7) 0.027(6) 0.037(6) 0.000(5) 0.003(5) -0.019(5)
C117 0.045(8) 0.079(12) 0.110(13) 0.044(10) 0.034(9) 0.030(8)
C118 0.063(11) 0.19(2) 0.16(2) 0.117(19) 0.051(13) 0.053(13)

loop_
_atom_type_symbol
_atom_type_description
_atom_type_scat_dispersion_real
_atom_type_scat_dispersion_imag
_atom_type_scat_source
C C 0.0033 0.0016 'International Tables Vol C Tables 4.2.6.8 and 6.1.1.4'
H H 0.0000 0.0000 'International Tables Vol C Tables 4.2.6.8 and 6.1.1.4'
N N 0.0061 0.0033 'International Tables Vol C Tables 4.2.6.8 and 6.1.1.4'
Cl Cl 0.1484 0.1585 'International Tables Vol C Tables 4.2.6.8 and 6.1.1.4'
Pd Pd -0.9988 1.0072 'International Tables Vol C Tables 4.2.6.8 and 6.1.1.4'

loop_
_geom_angle_atom_site_label_1
_geom_angle_atom_site_label_2
_geom_angle_atom_site_label_3
_geom_angle
C1 Pd1 N3 178.2(3)
C1 Pd1 Cl2 87.6(3)
N3 Pd1 Cl2 91.7(2)
C1 Pd1 Cl1 88.6(3)
N3 Pd1 Cl1 92.2(2)
Cl2 Pd1 Cl1 175.72(9)
C86 Pd2 N6 176.6(3)
C86 Pd2 Cl5 87.8(3)
N6 Pd2 Cl5 93.5(2)
C86 Pd2 Cl4 87.0(3)
N6 Pd2 Cl4 92.0(2)
Cl5 Pd2 Cl4 172.95(9)
C1 N1 C26 110.2(7)
C1 N1 C23 124.9(8)
C26 N1 C23 124.9(7)
C1 N2 C27 109.5(7)
C1 N2 C29 123.9(8)
C27 N2 C29 126.5(7)
C54 N3 C58 119.4(9)
C54 N3 Pd1 120.8(7)
C58 N3 Pd1 119.8(7)
C86 N4 C84 110.6(7)
C86 N4 C81 123.6(8)
C84 N4 C81 125.8(7)
C86 N5 C85 109.0(7)
C86 N5 C87 124.4(7)
C85 N5 C87 126.6(7)
C114 N6 C113 118.7(9)
C114 N6 Pd2 120.2(7)
C113 N6 Pd2 121.1(6)
C2 C28 C14 107.0(6)
C2 C28 C20 111.4(7)
C14 C28 C20 109.6(7)
C2 C28 C8 112.4(7)
C14 C28 C8 111.7(7)
C20 C28 C8 104.8(6)
C3 C2 C7 116.9(8)
C3 C2 C28 124.7(7)
C7 C2 C28 118.5(8)
C4 C3 C2 120.5(8)
C4 C3 H3 119.7
C2 C3 H3 119.7
C5 C4 C3 122.9(9)
C5 C4 H4 118.6
C3 C4 H4 118.6
C4 C5 C6 117.8(8)
C4 C5 H5 121.1
C6 C5 H5 121.1
C7 C6 C5 119.9(8)
C7 C6 H6 120.0
C5 C6 H6 120.0
C6 C7 C2 121.9(9)
C6 C7 H7 119.0
C2 C7 H7 119.0
C13 C8 C9 117.2(9)
C13 C8 C28 120.6(8)
C9 C8 C28 122.1(8)
C10 C9 C8 121.6(9)
C10 C9 H9 119.2
C8 C9 H9 119.2
C11 C10 C9 120.0(9)
C11 C10 H10 120.0
C9 C10 H10 120.0
C10 C11 C12 119.8(9)
C10 C11 H11 120.1
C12 C11 H11 120.1
C11 C12 C13 120.4(9)
C11 C12 H12 119.8
C13 C12 H12 119.8
C12 C13 C8 121.0(9)
C12 C13 H13 119.5
C8 C13 H13 119.5
C19 C14 C15 116.4(8)
C19 C14 C28 119.5(8)
C15 C14 C28 124.1(8)
C16 C15 C14 121.3(9)
C16 C15 H15 119.4
C14 C15 H15 119.4
C15 C16 C17 121.1(9)
C15 C16 H16 119.5
C17 C16 H16 119.5
C16 C17 C18 118.5(8)
C16 C17 H17 120.7
C18 C17 H17 120.7
C19 C18 C17 119.9(9)
C19 C18 H18 120.1
C17 C18 H18 120.1
C18 C19 C14 122.8(9)
C18 C19 H19 118.6
C14 C19 H19 118.6
C25 C20 C21 117.1(8)
C25 C20 C28 124.5(7)
C21 C20 C28 118.3(7)
C22 C21 C20 122.1(8)
C22 C21 H21 118.9
C20 C21 H21 118.9
C21 C22 C23 119.4(8)
C21 C22 H22 120.3
C23 C22 H22 120.3
C24 C23 C22 120.0(8)
C24 C23 N1 119.7(8)
C22 C23 N1 120.3(7)
C23 C24 C25 120.1(9)
C23 C24 H24 119.9
C25 C24 H24 119.9
C20 C25 C24 121.3(8)
C20 C25 H25 119.4
C24 C25 H25 119.4
C27 C26 N1 107.1(8)
C27 C26 H26 126.4
N1 C26 H26 126.4
C26 C27 N2 107.1(8)
C26 C27 H27 126.5
N2 C27 H27 126.5
N1 C1 N2 106.1(8)
N1 C1 Pd1 130.0(6)
N2 C1 Pd1 123.9(6)
C30 C29 C34 121.5(8)
C30 C29 N2 118.7(8)
C34 C29 N2 119.7(8)
C29 C30 C31 119.5(9)
C29 C30 H30 120.3
C31 C30 H30 120.3
C30 C31 C32 121.7(9)
C30 C31 H31 119.2
C32 C31 H31 119.2
C33 C32 C31 117.1(8)
C33 C32 C35 125.5(8)
C31 C32 C35 117.4(9)
C32 C33 C34 121.8(9)
C32 C33 H33 119.1
C34 C33 H33 119.1
C29 C34 C33 118.3(9)
C29 C34 H34 120.8
C33 C34 H34 120.8
C48 C35 C36 112.9(8)
C48 C35 C42 113.0(7)
C36 C35 C42 104.8(7)
C48 C35 C32 104.9(7)
C36 C35 C32 111.9(8)
C42 C35 C32 109.5(7)
C41 C36 C37 116.4(9)
C41 C36 C35 123.8(9)
C37 C36 C35 119.6(8)
C38 C37 C36 123.2(9)
C38 C37 H37 118.4
C36 C37 H37 118.4
C37 C38 C39 118.1(10)
C37 C38 H38 121.0
C39 C38 H38 121.0
C40 C39 C38 119.9(9)
C40 C39 H39 120.0
C38 C39 H39 120.0
C39 C40 C41 120.8(10)
C39 C40 H40 119.6
C41 C40 H40 119.6
C40 C41 C36 121.5(10)
C40 C41 H41 119.3
C36 C41 H41 119.3
C43 C42 C47 116.0(8)
C43 C42 C35 123.3(8)
C47 C42 C35 120.0(7)
C42 C43 C44 121.7(8)
C42 C43 H43 119.2
C44 C43 H43 119.2
C45 C44 C43 119.2(9)
C45 C44 H44 120.4
C43 C44 H44 120.4
C44 C45 C46 120.7(9)
C44 C45 H45 119.7
C46 C45 H45 119.7
C47 C46 C45 119.8(8)
C47 C46 H46 120.1
C45 C46 H46 120.1
C46 C47 C42 122.6(8)
C46 C47 H47 118.7
C42 C47 H47 118.7
C49 C48 C53 115.5(10)
C49 C48 C35 121.0(9)
C53 C48 C35 123.3(8)
C50 C49 C48 123.4(10)
C50 C49 H49 118.3
C48 C49 H49 118.3
C49 C50 C51 120.5(10)
C49 C50 H50 119.8
C51 C50 H50 119.8
C52 C51 C50 118.7(10)
C52 C51 H51 120.6
C50 C51 H51 120.6
C51 C52 C53 121.4(11)
C51 C52 H52 119.3
C53 C52 H52 119.3
C52 C53 C48 120.5(9)
C52 C53 H53 119.7
C48 C53 H53 119.7
N3 C54 C55 121.5(10)
N3 C54 H54 119.2
C55 C54 H54 119.2
C54 C55 C56 118.8(10)
C54 C55 Cl3 117.9(8)
C56 C55 Cl3 123.3(8)
C57 C56 C55 118.7(10)
C57 C56 H56 120.6
C55 C56 H56 120.6
C56 C57 C58 120.2(10)
C56 C57 H57 119.9
C58 C57 H57 119.9
N3 C58 C57 121.3(10)
N3 C58 H58 119.3
C57 C58 H58 119.3
C72 C59 C78 111.3(7)
C72 C59 C60 106.5(7)
C78 C59 C60 112.0(8)
C72 C59 C66 110.2(8)
C78 C59 C66 106.0(7)
C60 C59 C66 110.8(7)
C65 C60 C61 116.1(8)
C65 C60 C59 120.2(8)
C61 C60 C59 123.5(8)
C62 C61 C60 120.9(8)
C62 C61 H61 119.5
C60 C61 H61 119.5
C63 C62 C61 121.3(9)
C63 C62 H62 119.4
C61 C62 H62 119.4
C62 C63 C64 119.1(9)
C62 C63 H63 120.5
C64 C63 H63 120.5
C65 C64 C63 120.2(8)
C65 C64 H64 119.9
C63 C64 H64 119.9
C64 C65 C60 122.3(9)
C64 C65 H65 118.9
C60 C65 H65 118.9
C71 C66 C67 118.0(9)
C71 C66 C59 124.2(8)
C67 C66 C59 117.8(8)
C68 C67 C66 120.9(10)
C68 C67 H67 119.5
C66 C67 H67 119.5
C69 C68 C67 119.5(10)
C69 C68 H68 120.2
C67 C68 H68 120.2
C70 C69 C68 120.5(10)
C70 C69 H69 119.7
C68 C69 H69 119.7
C69 C70 C71 119.8(9)
C69 C70 H70 120.1
C71 C70 H70 120.1
C66 C71 C70 121.2(9)
C66 C71 H71 119.4
C70 C71 H71 119.4
C77 C72 C73 118.7(8)
C77 C72 C59 123.0(9)
C73 C72 C59 118.3(8)
C74 C73 C72 119.9(9)
C74 C73 H73 120.1
C72 C73 H73 120.1
C73 C74 C75 120.0(9)
C73 C74 H74 120.0
C75 C74 H74 120.0
C76 C75 C74 120.2(9)
C76 C75 H75 119.9
C74 C75 H75 119.9
C75 C76 C77 120.8(9)
C75 C76 H76 119.6
C77 C76 H76 119.6
C72 C77 C76 120.4(9)
C72 C77 H77 119.8
C76 C77 H77 119.8
C79 C78 C83 118.2(8)
C79 C78 C59 124.9(8)
C83 C78 C59 116.8(8)
C78 C79 C80 121.1(8)
C78 C79 H79 119.4
C80 C79 H79 119.4
C81 C80 C79 118.9(8)
C81 C80 H80 120.5
C79 C80 H80 120.5
C82 C81 C80 122.1(8)
C82 C81 N4 119.9(7)
C80 C81 N4 117.9(8)
C81 C82 C83 118.9(8)
C81 C82 H82 120.6
C83 C82 H82 120.6
C82 C83 C78 120.6(9)
C82 C83 H83 119.7
C78 C83 H83 119.7
C85 C84 N4 106.0(8)
C85 C84 H84 127.0
N4 C84 H84 127.0
C84 C85 N5 108.5(8)
C84 C85 H85 125.7
N5 C85 H85 125.7
N4 C86 N5 105.8(8)
N4 C86 Pd2 129.2(6)
N5 C86 Pd2 125.0(6)
C88 C87 C92 121.2(8)
C88 C87 N5 118.8(8)
C92 C87 N5 120.0(8)
C87 C88 C89 118.7(8)
C87 C88 H88 120.6
C89 C88 H88 120.6
C90 C89 C88 122.0(8)
C90 C89 H89 119.0
C88 C89 H89 119.0
C89 C90 C91 117.3(8)
C89 C90 C93 124.0(8)
C91 C90 C93 118.7(8)
C90 C91 C92 122.1(9)
C90 C91 H91 119.0
C92 C91 H91 119.0
C87 C92 C91 118.7(8)
C87 C92 H92 120.6
C91 C92 H92 120.6
C90 C93 C94 107.3(7)
C90 C93 C106 112.5(8)
C94 C93 C106 110.4(7)
C90 C93 C100 110.4(7)
C94 C93 C100 112.5(7)
C106 C93 C100 103.8(7)
C99 C94 C95 117.0(9)
C99 C94 C93 124.5(8)
C95 C94 C93 118.5(9)
C96 C95 C94 122.4(10)
C96 C95 H95 118.8
C94 C95 H95 118.8
C97 C96 C95 118.9(10)
C97 C96 H96 120.5
C95 C96 H96 120.5
C96 C97 C98 120.4(10)
C96 C97 H97 119.8
C98 C97 H97 119.8
C97 C98 C99 120.3(10)
C97 C98 H98 119.8
C99 C98 H98 119.8
C94 C99 C98 120.8(9)
C94 C99 H99 119.6
C98 C99 H99 119.6
C105 C100 C101 117.6(8)
C105 C100 C93 123.4(8)
C101 C100 C93 119.0(8)
C102 C101 C100 120.8(8)
C102 C101 H101 119.6
C100 C101 H101 119.6
C101 C102 C103 120.7(8)
C101 C102 H102 119.7
C103 C102 H102 119.7
C104 C103 C102 118.7(9)
C104 C103 H103 120.6
C102 C103 H103 120.6
C103 C104 C105 120.8(9)
C103 C104 H104 119.6
C105 C104 H104 119.6
C104 C105 C100 121.3(8)
C104 C105 H105 119.4
C100 C105 H105 119.4
C111 C106 C107 117.8(9)
C111 C106 C93 123.7(9)
C107 C106 C93 118.4(8)
C108 C107 C106 119.9(9)
C108 C107 H107 120.0
C106 C107 H107 120.0
C109 C108 C107 122.3(10)
C109 C108 H108 118.9
C107 C108 H108 118.9
C108 C109 C110 118.1(9)
C108 C109 H109 120.9
C110 C109 H109 120.9
C109 C110 C111 121.8(9)
C109 C110 H110 119.1
C111 C110 H110 119.1
C110 C111 C106 119.9(9)
C110 C111 H111 120.0
C106 C111 H111 120.0
C113 C112 C116 121.3(10)
C113 C112 Cl6 119.7(8)
C116 C112 Cl6 119.0(8)
N6 C113 C112 121.0(9)
N6 C113 H113 119.5
C112 C113 H113 119.5
N6 C114 C115 122.3(10)
N6 C114 H114 118.8
C115 C114 H114 118.8
C116 C115 C114 120.4(10)
C116 C115 H115 119.8
C114 C115 H115 119.8
C115 C116 C112 116.3(10)
C115 C116 H116 121.9
C112 C116 H116 121.9
Cl8 C117 Cl7 112.1(9)
Cl8 C117 H11A 109.2
Cl7 C117 H11A 109.2
Cl8 C117 H11B 109.2
Cl7 C117 H11B 109.2
H11A C117 H11B 107.9
Cl9 C118 Cl10 114.3(10)
Cl9 C118 H11C 108.7
Cl10 C118 H11C 108.7
Cl9 C118 H11D 108.7
Cl10 C118 H11D 108.7
H11C C118 H11D 107.6

loop_
_geom_bond_atom_site_label_1
_geom_bond_atom_site_label_2
_geom_bond_distance
Pd1 C1 1.959(10)
Pd1 N3 2.110(8)
Pd1 Cl2 2.323(2)
Pd1 Cl1 2.329(2)
Pd2 C86 1.956(9)
Pd2 N6 2.103(8)
Pd2 Cl5 2.318(2)
Pd2 Cl4 2.320(2)
Cl3 C55 1.764(11)
Cl6 C112 1.806(10)
Cl7 C117 1.786(17)
Cl8 C117 1.701(19)
Cl9 C118 1.719(19)
Cl10 C118 1.732(16)
N1 C1 1.337(11)
N1 C26 1.390(11)
N1 C23 1.430(10)
N2 C1 1.347(11)
N2 C27 1.398(11)
N2 C29 1.435(10)
N3 C54 1.311(13)
N3 C58 1.351(12)
N4 C86 1.342(11)
N4 C84 1.382(12)
N4 C81 1.443(10)
N5 C86 1.352(11)
N5 C85 1.376(12)
N5 C87 1.433(10)
N6 C114 1.335(12)
N6 C113 1.360(12)
C28 C2 1.530(12)
C28 C14 1.536(11)
C28 C20 1.545(11)
C28 C8 1.548(13)
C2 C3 1.391(12)
C2 C7 1.401(11)
C3 C4 1.379(13)
C3 H3 0.9500
C4 C5 1.364(12)
C4 H4 0.9500
C5 C6 1.394(13)
C5 H5 0.9500
C6 C7 1.390(13)
C6 H6 0.9500
C7 H7 0.9500
C8 C13 1.399(13)
C8 C9 1.407(13)
C9 C10 1.392(13)
C9 H9 0.9500
C10 C11 1.377(14)
C10 H10 0.9500
C11 C12 1.387(14)
C11 H11 0.9500
C12 C13 1.394(14)
C12 H12 0.9500
C13 H13 0.9500
C14 C19 1.393(12)
C14 C15 1.400(13)
C15 C16 1.382(12)
C15 H15 0.9500
C16 C17 1.383(13)
C16 H16 0.9500
C17 C18 1.394(13)
C17 H17 0.9500
C18 C19 1.375(12)
C18 H18 0.9500
C19 H19 0.9500
C20 C25 1.388(12)
C20 C21 1.403(11)
C21 C22 1.372(11)
C21 H21 0.9500
C22 C23 1.391(12)
C22 H22 0.9500
C23 C24 1.374(12)
C24 C25 1.390(12)
C24 H24 0.9500
C25 H25 0.9500
C26 C27 1.324(12)
C26 H26 0.9500
C27 H27 0.9500
C29 C30 1.362(13)
C29 C34 1.376(12)
C30 C31 1.379(12)
C30 H30 0.9500
C31 C32 1.404(13)
C31 H31 0.9500
C32 C33 1.379(14)
C32 C35 1.554(12)
C33 C34 1.407(12)
C33 H33 0.9500
C34 H34 0.9500
C35 C48 1.518(13)
C35 C36 1.533(12)
C35 C42 1.540(13)
C36 C41 1.398(13)
C36 C37 1.405(14)
C37 C38 1.383(13)
C37 H37 0.9500
C38 C39 1.414(14)
C38 H38 0.9500
C39 C40 1.369(16)
C39 H39 0.9500
C40 C41 1.388(14)
C40 H40 0.9500
C41 H41 0.9500
C42 C43 1.396(13)
C42 C47 1.419(12)
C43 C44 1.412(13)
C43 H43 0.9500
C44 C45 1.375(13)
C44 H44 0.9500
C45 C46 1.378(13)
C45 H45 0.9500
C46 C47 1.367(12)
C46 H46 0.9500
C47 H47 0.9500
C48 C49 1.403(13)
C48 C53 1.421(14)
C49 C50 1.360(15)
C49 H49 0.9500
C50 C51 1.385(16)
C50 H50 0.9500
C51 C52 1.373(15)
C51 H51 0.9500
C52 C53 1.398(15)
C52 H52 0.9500
C53 H53 0.9500
C54 C55 1.390(15)
C54 H54 0.9500
C55 C56 1.391(14)
C56 C57 1.343(15)
C56 H56 0.9500
C57 C58 1.369(14)
C57 H57 0.9500
C58 H58 0.9500
C59 C72 1.540(12)
C59 C78 1.542(12)
C59 C60 1.541(12)
C59 C66 1.547(13)
C60 C65 1.400(12)
C60 C61 1.411(13)
C61 C62 1.377(13)
C61 H61 0.9500
C62 C63 1.373(12)
C62 H62 0.9500
C63 C64 1.378(14)
C63 H63 0.9500
C64 C65 1.374(12)
C64 H64 0.9500
C65 H65 0.9500
C66 C71 1.367(13)
C66 C67 1.409(13)
C67 C68 1.403(14)
C67 H67 0.9500
C68 C69 1.372(14)
C68 H68 0.9500
C69 C70 1.372(14)
C69 H69 0.9500
C70 C71 1.414(13)
C70 H70 0.9500
C71 H71 0.9500
C72 C77 1.385(13)
C72 C73 1.414(13)
C73 C74 1.382(12)
C73 H73 0.9500
C74 C75 1.399(13)
C74 H74 0.9500
C75 C76 1.352(14)
C75 H75 0.9500
C76 C77 1.391(13)
C76 H76 0.9500
C77 H77 0.9500
C78 C79 1.374(13)
C78 C83 1.419(12)
C79 C80 1.409(11)
C79 H79 0.9500
C80 C81 1.374(12)
C80 H80 0.9500
C81 C82 1.365(12)
C82 C83 1.400(12)
C82 H82 0.9500
C83 H83 0.9500
C84 C85 1.330(11)
C84 H84 0.9500
C85 H85 0.9500
C87 C88 1.376(12)
C87 C92 1.385(12)
C88 C89 1.406(12)
C88 H88 0.9500
C89 C90 1.384(13)
C89 H89 0.9500
C90 C91 1.392(13)
C90 C93 1.532(12)
C91 C92 1.397(11)
C91 H91 0.9500
C92 H92 0.9500
C93 C94 1.539(13)
C93 C106 1.556(13)
C93 C100 1.559(12)
C94 C99 1.389(14)
C94 C95 1.407(13)
C95 C96 1.391(15)
C95 H95 0.9500
C96 C97 1.379(15)
C96 H96 0.9500
C97 C98 1.379(14)
C97 H97 0.9500
C98 C99 1.405(14)
C98 H98 0.9500
C99 H99 0.9500
C100 C105 1.384(12)
C100 C101 1.403(11)
C101 C102 1.368(12)
C101 H101 0.9500
C102 C103 1.400(13)
C102 H102 0.9500
C103 C104 1.365(13)
C103 H103 0.9500
C104 C105 1.383(13)
C104 H104 0.9500
C105 H105 0.9500
C106 C111 1.396(12)
C106 C107 1.399(13)
C107 C108 1.375(12)
C107 H107 0.9500
C108 C109 1.362(13)
C108 H108 0.9500
C109 C110 1.366(14)
C109 H109 0.9500
C110 C111 1.384(13)
C110 H110 0.9500
C111 H111 0.9500
C112 C113 1.365(14)
C112 C116 1.406(15)
C113 H113 0.9500
C114 C115 1.382(14)
C114 H114 0.9500
C115 C116 1.380(15)
C115 H115 0.9500
C116 H116 0.9500
C117 H11A 0.9900
C117 H11B 0.9900
C118 H11C 0.9900
C118 H11D 0.9900

loop_
_geom_hbond_atom_site_label_D
_geom_hbond_atom_site_label_H
_geom_hbond_atom_site_label_A
_geom_hbond_distance_DH
_geom_hbond_distance_HA
_geom_hbond_distance_DA
_geom_hbond_angle_DHA
_geom_hbond_site_symmetry_A
C118 H11C Cl1 0.99 2.92 3.75(2) 142.8 1_545
C114 H114 Cl4 0.95 2.77 3.272(11) 113.7 .
C113 H113 Cl5 0.95 2.79 3.292(10) 114.2 .
C92 H92 Cl3 0.95 2.98 3.647(9) 128.7 2_646
C84 H84 Cl2 0.95 2.70 3.553(10) 149.3 .
C80 H80 Cl4 0.95 2.85 3.492(9) 125.7 1_655
C58 H58 Cl2 0.95 2.80 3.277(11) 111.7 .
C54 H54 Cl1 0.95 2.79 3.282(11) 113.2 .
C30 H30 Cl7 0.95 2.97 3.604(11) 125.5 1_554
C26 H26 Cl4 0.95 2.76 3.601(9) 147.7 .
C24 H24 Cl2 0.95 2.86 3.513(9) 127.2 1_455
C118 H11C Cl1 0.99 2.92 3.75(2) 142.8 1_545
C114 H114 Cl4 0.95 2.77 3.272(11) 113.7 .
C113 H113 Cl5 0.95 2.79 3.292(10) 114.2 .
C92 H92 Cl3 0.95 2.98 3.647(9) 128.7 2_646
C84 H84 Cl2 0.95 2.70 3.553(10) 149.3 .
C80 H80 Cl4 0.95 2.85 3.492(9) 125.7 1_655
C58 H58 Cl2 0.95 2.80 3.277(11) 111.7 .
C54 H54 Cl1 0.95 2.79 3.282(11) 113.2 .
C30 H30 Cl7 0.95 2.97 3.604(11) 125.5 1_554
C26 H26 Cl4 0.95 2.76 3.601(9) 147.7 .
C24 H24 Cl2 0.95 2.86 3.513(9) 127.2 1_455
C24 H24 Cl2 0.95 2.86 3.513(9) 127.2 1_455
C26 H26 Cl4 0.95 2.76 3.601(9) 147.7 .
C30 H30 Cl7 0.95 2.97 3.604(11) 125.5 1_554
C54 H54 Cl1 0.95 2.79 3.282(11) 113.2 .
C58 H58 Cl2 0.95 2.80 3.277(11) 111.7 .
C80 H80 Cl4 0.95 2.85 3.492(9) 125.7 1_655
C84 H84 Cl2 0.95 2.70 3.553(10) 149.3 .
C92 H92 Cl3 0.95 2.98 3.647(9) 128.7 2_646
C113 H113 Cl5 0.95 2.79 3.292(10) 114.2 .
C114 H114 Cl4 0.95 2.77 3.272(11) 113.7 .
C118 H11C Cl1 0.99 2.92 3.75(2) 142.8 1_545
C24 H24 Cl2 0.95 2.86 3.513(9) 127.2 1_455
C26 H26 Cl4 0.95 2.76 3.601(9) 147.7 .
C30 H30 Cl7 0.95 2.97 3.604(11) 125.5 1_554
C54 H54 Cl1 0.95 2.79 3.282(11) 113.2 .
C58 H58 Cl2 0.95 2.80 3.277(11) 111.7 .
C80 H80 Cl4 0.95 2.85 3.492(9) 125.7 1_655
C84 H84 Cl2 0.95 2.70 3.553(10) 149.3 .
C92 H92 Cl3 0.95 2.98 3.647(9) 128.7 2_646
C113 H113 Cl5 0.95 2.79 3.292(10) 114.2 .
C114 H114 Cl4 0.95 2.77 3.272(11) 113.7 .
C118 H11C Cl1 0.99 2.92 3.75(2) 142.8 1_545

loop_
_geom_torsion_atom_site_label_1
_geom_torsion_atom_site_label_2
_geom_torsion_atom_site_label_3
_geom_torsion_atom_site_label_4
_geom_torsion
C14 C28 C2 C3 130.1(9)
C20 C28 C2 C3 10.4(12)
C8 C28 C2 C3 -106.9(10)
C14 C28 C2 C7 -50.7(10)
C20 C28 C2 C7 -170.4(8)
C8 C28 C2 C7 72.3(10)
C7 C2 C3 C4 1.7(13)
C28 C2 C3 C4 -179.1(8)
C2 C3 C4 C5 -0.9(15)
C3 C4 C5 C6 -1.1(15)
C4 C5 C6 C7 2.3(14)
C5 C6 C7 C2 -1.5(14)
C3 C2 C7 C6 -0.4(13)
C28 C2 C7 C6 -179.7(8)
C2 C28 C8 C13 167.3(8)
C14 C28 C8 C13 -72.3(10)
C20 C28 C8 C13 46.2(10)
C2 C28 C8 C9 -9.8(11)
C14 C28 C8 C9 110.5(9)
C20 C28 C8 C9 -130.9(8)
C13 C8 C9 C10 -1.3(13)
C28 C8 C9 C10 175.9(8)
C8 C9 C10 C11 1.5(14)
C9 C10 C11 C12 0.4(15)
C10 C11 C12 C13 -2.5(15)
C11 C12 C13 C8 2.7(14)
C9 C8 C13 C12 -0.8(13)
C28 C8 C13 C12 -178.1(8)
C2 C28 C14 C19 -50.5(9)
C20 C28 C14 C19 70.4(9)
C8 C28 C14 C19 -173.9(7)
C2 C28 C14 C15 127.1(8)
C20 C28 C14 C15 -112.0(9)
C8 C28 C14 C15 3.7(11)
C19 C14 C15 C16 -2.7(12)
C28 C14 C15 C16 179.6(8)
C14 C15 C16 C17 1.9(14)
C15 C16 C17 C18 0.0(14)
C16 C17 C18 C19 -1.0(14)
C17 C18 C19 C14 0.0(14)
C15 C14 C19 C18 1.8(12)
C28 C14 C19 C18 179.5(8)
C2 C28 C20 C25 111.1(10)
C14 C28 C20 C25 -7.1(12)
C8 C28 C20 C25 -127.2(9)
C2 C28 C20 C21 -71.5(10)
C14 C28 C20 C21 170.2(8)
C8 C28 C20 C21 50.2(10)
C25 C20 C21 C22 1.7(14)
C28 C20 C21 C22 -175.9(8)
C20 C21 C22 C23 -1.3(14)
C21 C22 C23 C24 0.2(14)
C21 C22 C23 N1 178.8(8)
C1 N1 C23 C24 134.9(10)
C26 N1 C23 C24 -43.2(13)
C1 N1 C23 C22 -43.6(13)
C26 N1 C23 C22 138.2(9)
C22 C23 C24 C25 0.4(15)
N1 C23 C24 C25 -178.1(8)
C21 C20 C25 C24 -1.0(14)
C28 C20 C25 C24 176.4(8)
C23 C24 C25 C20 0.0(15)
C1 N1 C26 C27 0.6(11)
C23 N1 C26 C27 179.0(8)
N1 C26 C27 N2 -0.3(10)
C1 N2 C27 C26 -0.1(11)
C29 N2 C27 C26 179.7(8)
C26 N1 C1 N2 -0.6(10)
C23 N1 C1 N2 -179.0(8)
C26 N1 C1 Pd1 -179.5(7)
C23 N1 C1 Pd1 2.1(14)
C27 N2 C1 N1 0.4(10)
C29 N2 C1 N1 -179.4(8)
C27 N2 C1 Pd1 179.4(7)
C29 N2 C1 Pd1 -0.4(13)
C1 N2 C29 C30 -63.6(12)
C27 N2 C29 C30 116.6(11)
C1 N2 C29 C34 117.8(10)
C27 N2 C29 C34 -62.0(12)
C34 C29 C30 C31 -2.8(15)
N2 C29 C30 C31 178.6(8)
C29 C30 C31 C32 1.2(15)
C30 C31 C32 C33 -0.4(14)
C30 C31 C32 C35 179.3(9)
C31 C32 C33 C34 1.3(14)
C35 C32 C33 C34 -178.4(9)
C30 C29 C34 C33 3.6(14)
N2 C29 C34 C33 -177.8(8)
C32 C33 C34 C29 -2.8(14)
C33 C32 C35 C48 -129.5(10)
C31 C32 C35 C48 50.7(11)
C33 C32 C35 C36 -6.8(13)
C31 C32 C35 C36 173.5(8)
C33 C32 C35 C42 109.0(10)
C31 C32 C35 C42 -70.8(10)
C48 C35 C36 C41 -1.1(12)
C42 C35 C36 C41 122.3(9)
C32 C35 C36 C41 -119.2(9)
C48 C35 C36 C37 -176.3(8)
C42 C35 C36 C37 -52.9(10)
C32 C35 C36 C37 65.6(11)
C41 C36 C37 C38 2.5(13)
C35 C36 C37 C38 178.0(8)
C36 C37 C38 C39 -1.3(14)
C37 C38 C39 C40 -0.2(14)
C38 C39 C40 C41 0.4(15)
C39 C40 C41 C36 1.0(15)
C37 C36 C41 C40 -2.3(13)
C35 C36 C41 C40 -177.6(8)
C48 C35 C42 C43 -121.9(9)
C36 C35 C42 C43 114.8(9)
C32 C35 C42 C43 -5.4(12)
C48 C35 C42 C47 68.0(10)
C36 C35 C42 C47 -55.3(11)
C32 C35 C42 C47 -175.5(8)
C47 C42 C43 C44 -0.3(14)
C35 C42 C43 C44 -170.8(9)
C42 C43 C44 C45 0.8(16)
C43 C44 C45 C46 -2.4(16)
C44 C45 C46 C47 3.7(16)
C45 C46 C47 C42 -3.3(16)
C43 C42 C47 C46 1.6(15)
C35 C42 C47 C46 172.4(9)
C36 C35 C48 C49 -63.2(11)
C42 C35 C48 C49 178.1(8)
C32 C35 C48 C49 58.9(10)
C36 C35 C48 C53 122.9(9)
C42 C35 C48 C53 4.2(11)
C32 C35 C48 C53 -115.0(9)
C53 C48 C49 C50 -1.7(14)
C35 C48 C49 C50 -176.1(9)
C48 C49 C50 C51 2.0(16)
C49 C50 C51 C52 -0.6(16)
C50 C51 C52 C53 -0.9(15)
C51 C52 C53 C48 1.2(15)
C49 C48 C53 C52 0.1(13)
C35 C48 C53 C52 174.3(8)
C58 N3 C54 C55 -0.8(15)
Pd1 N3 C54 C55 -179.5(8)
N3 C54 C55 C56 -0.1(16)
N3 C54 C55 Cl3 -178.2(8)
C54 C55 C56 C57 1.1(16)
Cl3 C55 C56 C57 179.0(9)
C55 C56 C57 C58 -1.2(16)
C54 N3 C58 C57 0.7(15)
Pd1 N3 C58 C57 179.5(8)
C56 C57 C58 N3 0.3(17)
C72 C59 C60 C65 45.9(11)
C78 C59 C60 C65 167.9(8)
C66 C59 C60 C65 -73.9(10)
C72 C59 C60 C61 -129.4(9)
C78 C59 C60 C61 -7.4(12)
C66 C59 C60 C61 110.8(9)
C65 C60 C61 C62 1.7(13)
C59 C60 C61 C62 177.2(8)
C60 C61 C62 C63 -0.3(15)
C61 C62 C63 C64 -1.4(15)
C62 C63 C64 C65 1.6(15)
C63 C64 C65 C60 -0.1(15)
C61 C60 C65 C64 -1.5(13)
C59 C60 C65 C64 -177.2(8)
C72 C59 C66 C71 -102.0(10)
C78 C59 C66 C71 137.4(9)
C60 C59 C66 C71 15.6(12)
C72 C59 C66 C67 78.7(9)
C78 C59 C66 C67 -41.9(10)
C60 C59 C66 C67 -163.7(8)
C71 C66 C67 C68 -1.6(14)
C59 C66 C67 C68 177.7(8)
C66 C67 C68 C69 1.9(15)
C67 C68 C69 C70 -0.3(15)
C68 C69 C70 C71 -1.6(15)
C67 C66 C71 C70 -0.3(13)
C59 C66 C71 C70 -179.6(8)
C69 C70 C71 C66 1.9(14)
C78 C59 C72 C77 114.7(10)
C60 C59 C72 C77 -122.9(9)
C66 C59 C72 C77 -2.7(11)
C78 C59 C72 C73 -67.2(10)
C60 C59 C72 C73 55.2(10)
C66 C59 C72 C73 175.5(7)
C77 C72 C73 C74 -2.4(13)
C59 C72 C73 C74 179.4(7)
C72 C73 C74 C75 3.1(14)
C73 C74 C75 C76 -0.6(15)
C74 C75 C76 C77 -2.7(15)
C73 C72 C77 C76 -0.8(13)
C59 C72 C77 C76 177.3(8)
C75 C76 C77 C72 3.4(14)
C72 C59 C78 C79 4.9(13)
C60 C59 C78 C79 -114.2(10)
C66 C59 C78 C79 124.8(10)
C72 C59 C78 C83 -172.8(8)
C60 C59 C78 C83 68.1(11)
C66 C59 C78 C83 -52.9(11)
C83 C78 C79 C80 3.2(14)
C59 C78 C79 C80 -174.4(9)
C78 C79 C80 C81 -1.0(14)
C79 C80 C81 C82 -1.8(14)
C79 C80 C81 N4 177.0(8)
C86 N4 C81 C82 44.9(13)
C84 N4 C81 C82 -137.1(10)
C86 N4 C81 C80 -133.9(9)
C84 N4 C81 C80 44.1(13)
C80 C81 C82 C83 2.1(14)
N4 C81 C82 C83 -176.7(8)
C81 C82 C83 C78 0.4(14)
C79 C78 C83 C82 -3.0(14)
C59 C78 C83 C82 174.8(8)
C86 N4 C84 C85 -1.0(11)
C81 N4 C84 C85 -179.2(8)
N4 C84 C85 N5 0.5(11)
C86 N5 C85 C84 0.2(11)
C87 N5 C85 C84 177.7(9)
C84 N4 C86 N5 1.1(10)
C81 N4 C86 N5 179.3(8)
C84 N4 C86 Pd2 180.0(7)
C81 N4 C86 Pd2 -1.8(13)
C85 N5 C86 N4 -0.8(10)
C87 N5 C86 N4 -178.4(8)
C85 N5 C86 Pd2 -179.7(6)
C87 N5 C86 Pd2 2.7(13)
C86 N5 C87 C88 -117.8(10)
C85 N5 C87 C88 65.0(13)
C86 N5 C87 C92 58.8(13)
C85 N5 C87 C92 -118.4(11)
C92 C87 C88 C89 2.8(14)
N5 C87 C88 C89 179.4(8)
C87 C88 C89 C90 -1.4(14)
C88 C89 C90 C91 -0.3(14)
C88 C89 C90 C93 178.0(9)
C89 C90 C91 C92 0.7(14)
C93 C90 C91 C92 -177.7(8)
C88 C87 C92 C91 -2.4(14)
N5 C87 C92 C91 -179.0(8)
C90 C91 C92 C87 0.6(14)
C89 C90 C93 C94 130.9(10)
C91 C90 C93 C94 -50.8(11)
C89 C90 C93 C106 9.3(13)
C91 C90 C93 C106 -172.5(8)
C89 C90 C93 C100 -106.1(10)
C91 C90 C93 C100 72.1(11)
C90 C93 C94 C99 127.5(9)
C106 C93 C94 C99 -109.6(10)
C100 C93 C94 C99 5.9(12)
C90 C93 C94 C95 -55.2(11)
C106 C93 C94 C95 67.8(10)
C100 C93 C94 C95 -176.8(8)
C99 C94 C95 C96 3.4(14)
C93 C94 C95 C96 -174.1(9)
C94 C95 C96 C97 -0.3(15)
C95 C96 C97 C98 -2.6(15)
C96 C97 C98 C99 2.3(15)
C95 C94 C99 C98 -3.8(14)
C93 C94 C99 C98 173.6(8)
C97 C98 C99 C94 1.1(14)
C90 C93 C100 C105 -1.8(13)
C94 C93 C100 C105 118.0(10)
C106 C93 C100 C105 -122.6(10)
C90 C93 C100 C101 176.7(9)
C94 C93 C100 C101 -63.5(11)
C106 C93 C100 C101 55.9(11)
C105 C100 C101 C102 2.3(15)
C93 C100 C101 C102 -176.2(10)
C100 C101 C102 C103 0.6(17)
C101 C102 C103 C104 -2.3(17)
C102 C103 C104 C105 1.1(16)
C103 C104 C105 C100 1.9(16)
C101 C100 C105 C104 -3.6(15)
C93 C100 C105 C104 174.9(9)
C90 C93 C106 C111 115.4(9)
C94 C93 C106 C111 -4.4(11)
C100 C93 C106 C111 -125.3(9)
C90 C93 C106 C107 -68.3(10)
C94 C93 C106 C107 171.8(8)
C100 C93 C106 C107 51.0(10)
C111 C106 C107 C108 -3.3(13)
C93 C106 C107 C108 -179.8(8)
C106 C107 C108 C109 1.7(14)
C107 C108 C109 C110 1.2(14)
C108 C109 C110 C111 -2.5(14)
C109 C110 C111 C106 0.9(14)
C107 C106 C111 C110 2.1(13)
C93 C106 C111 C110 178.3(8)
C114 N6 C113 C112 0.1(14)
Pd2 N6 C113 C112 177.9(8)
C116 C112 C113 N6 -0.2(16)
Cl6 C112 C113 N6 179.0(7)
C113 N6 C114 C115 -0.2(15)
Pd2 N6 C114 C115 -178.0(8)
N6 C114 C115 C116 0.4(16)
C114 C115 C116 C112 -0.5(16)
C113 C112 C116 C115 0.5(16)
Cl6 C112 C116 C115 -178.8(8)
